data_2003392
loop_
_publ_author_name
'Blaton, N. M.'
'Peeters, O. M.'
'De Ranter, C. J.'

_publ_section_title
;2-Methylthio-10,11-dihydro-11-(4-methylpiperazin-1-yl)dibenzo[<i>b</i>,<i>f</i>]thiepine
 Maleic Acid (Metitepine Maleate)
;
_journal_issue 4
_journal_name_full 'Acta Crystallographica Section C'
_journal_page_first 777
_journal_page_last 780
_journal_paper_doi 10.1107/S0108270194011637
_journal_volume 51
_journal_year 1995
_chemical_compound_source 'Janssen Research Foundation, Beerse, Belgium'
_chemical_formula_moiety 'C20 H25 N2 S2 1+, C4 H3 O4 1-'
_chemical_formula_sum 'C24 H28 N2 O4 S2'
_chemical_formula_weight 472.61
_chemical_name_systematic
;
2-Methylthio-10,11-dihydro-11-(4-methylpiperazin-1-yl)dibenzo[b,f]thiepine
maleic acid
;
_space_group_IT_number 14
_symmetry_cell_setting monoclinic
_symmetry_space_group_name_Hall '-P 2ybc'
_symmetry_space_group_name_H-M 'P 1 21/c 1'
_cell_angle_alpha 90.00
_cell_angle_beta 91.91(2)
_cell_angle_gamma 90.00
_cell_formula_units_Z 4
_cell_length_a 10.206(2)
_cell_length_b 9.692(1)
_cell_length_c 24.498(1)
_cell_measurement_radiation 'Cu K\a'
_cell_measurement_reflns_used 16
_cell_measurement_temperature 293
_cell_measurement_theta_max 30
_cell_measurement_theta_min 13
_cell_measurement_wavelength 1.54184
_cell_volume 2421.9(5)
_computing_cell_refinement 'PARAM XRAY76 (Stewart et al., 1976)'
_computing_data_collection 'Hilger & Watts Y290 software'
_computing_data_reduction 'REDU4 (Stoe & Cie, 1992)'
_computing_molecular_graphics 'ORTEX2.1b (McArdle, 1994)'
_computing_publication_material 'PARST (Nardelli, 1983a)'
_computing_structure_refinement 'SHELXL93 (Sheldrick, 1994)'
_computing_structure_solution 'DIRDIF (Beurskens et al., 1981)'
_diffrn_ambient_temperature 293
_diffrn_measurement_device 'Hilger & Watts four-circle diffractometer'
_diffrn_measurement_method '\w/2\q scan                             '
_diffrn_radiation_type 'Cu K\a'
_diffrn_radiation_wavelength 1.54184
_diffrn_reflns_av_R_equivalents .0140
_diffrn_reflns_limit_h_max 11
_diffrn_reflns_limit_h_min -11
_diffrn_reflns_limit_k_max 0
_diffrn_reflns_limit_k_min -11
_diffrn_reflns_limit_l_max 28
_diffrn_reflns_limit_l_min 0
_diffrn_reflns_number 4223
_diffrn_reflns_theta_max 65.00
_diffrn_standards_decay_% <1.0
_diffrn_standards_interval_count 50
_diffrn_standards_number 3
_exptl_absorpt_coefficient_mu 2.260
_exptl_absorpt_correction_T_max .996
_exptl_absorpt_correction_T_min .797
_exptl_absorpt_correction_type 'empirical (North, Phillips & Mathews, 1968)'
_exptl_crystal_colour colourless
_exptl_crystal_density_diffrn 1.296
_exptl_crystal_density_meas 1.299
_exptl_crystal_density_method 'flotation in n-heptane/CCl~4~'
_exptl_crystal_description prism
_exptl_crystal_F_000 1000
_exptl_crystal_size_max .26
_exptl_crystal_size_mid .26
_exptl_crystal_size_min .16
_refine_diff_density_max .41
_refine_diff_density_min -.29
_refine_ls_extinction_coef .0021(3)
_refine_ls_extinction_method 'SHELXL93 (Sheldrick, 1994)'
_refine_ls_goodness_of_fit_all 1.051
_refine_ls_goodness_of_fit_obs 1.066
_refine_ls_hydrogen_treatment noref
_refine_ls_matrix_type full
_refine_ls_number_parameters 293
_refine_ls_number_reflns 3867
_refine_ls_R_factor_all .0674
_refine_ls_R_factor_obs .0478
_refine_ls_shift/esd_max <0.001
_refine_ls_structure_factor_coef Fsqd
_refine_ls_weighting_details 'w=1/[\s^2^(Fo^2^)+(0.1025P)^2^+0.8810P]  where P=(Fo^2^+2F~c~^2^)/3'
_refine_ls_weighting_scheme calc
_refine_ls_wR_factor_all .1730
_refine_ls_wR_factor_obs .1492
_reflns_number_observed 2816
_reflns_number_total 3867
_reflns_observed_criterion 'F^2^ > 3\s(F^2^)'
_cod_data_source_file na1122.cif
_cod_data_source_block Y
_cod_depositor_comments
;
The following automatic conversions were performed:

'_symmetry_cell_setting' value 'Monoclinic ' changed to 'monoclinic'
according to /home/saulius/struct/CIF-dictionaries/cif_core.dic
dictionary named 'cif_core.dic' version 2.4.1 from 2010-06-29.

Automatic conversion script
Id: cif_fix_values 1715 2011-07-08 13:25:40Z adriana 

The following automatic conversions were performed:

'_refine_ls_weighting_scheme' value '
w=1/[\s^2^(Fo^2^)+(0.1025P)^2^+0.8810P] where P=(Fo^2^+2F~c~^2^)/3'
was changed to 'calc'. New tag '_refine_ls_weighting_details' was
created. The value of the new tag was set to
'w=1/[\s^2^(Fo^2^)+(0.1025P)^2^+0.8810P] where P=(Fo^2^+2F~c~^2^)/3'.

Automatic conversion script
Id: cif_fix_values 3143 2015-03-26 13:38:13Z robertas 
;
_cod_original_sg_symbol_H-M 'P 21/c'
_cod_original_formula_sum 'C24 H28 N2 O4 S2                '
_cod_database_code 2003392

loop_
_symmetry_equiv_pos_as_xyz
X,Y,Z
-X,-Y,-Z
-X,1/2+Y,1/2-Z
+X,1/2-Y,1/2+Z

loop_
_atom_site_aniso_label
_atom_site_aniso_U_11
_atom_site_aniso_U_12
_atom_site_aniso_U_13
_atom_site_aniso_U_22
_atom_site_aniso_U_23
_atom_site_aniso_U_33
C1 .079(3) .013(2) .019(2) .104(3) .002(2) .071(2)
S2 .0718(6) .0448(7) .0103(4) .137(1) .0078(6) .0562(5)
C3 .054(2) .010(2) .000(1) .071(2) .000(2) .047(2)
C4 .053(2) .015(2) -.002(1) .070(2) .000(1) .043(2)
C5 .045(2) .005(1) -.003(1) .055(2) -.004(1) .046(2)
C6 .049(2) .004(1) .000(1) .050(2) .002(1) .051(2)
C7 .057(2) .009(2) -.006(1) .067(2) .007(2) .053(2)
C8 .059(2) .012(2) -.002(1) .083(2) .004(2) .047(2)
C9 .051(2) .000(2) .000(1) .071(2) -.004(2) .045(2)
C10 .066(2) .009(2) .002(2) .088(3) -.014(2) .056(2)
C11 .052(2) .006(2) .009(2) .086(3) .002(2) .066(2)
C12 .045(2) .005(1) .006(1) .058(2) -.008(2) .063(2)
S13 .0541(5) .0163(4) .0065(4) .0669(6) .0139(4) .0808(6)
C14 .065(2) .016(3) .020(2) .119(4) .036(3) .093(3)
C15 .073(3) .000(2) .034(3) .084(3) .024(3) .126(4)
C16 .057(2) -.009(2) .013(2) .081(3) -.012(3) .119(4)
C17 .053(2) .002(2) .003(2) .073(2) -.012(2) .075(2)
N18 .052(1) -.005(1) -.001(1) .053(2) .004(1) .041(1)
C19 .078(2) -.007(2) -.001(2) .055(2) .009(2) .054(2)
C20 .076(2) -.024(2) .006(2) .069(2) .007(2) .057(2)
N21 .050(1) -.009(1) .004(1) .064(2) .000(1) .054(2)
C22 .058(2) -.004(2) -.002(1) .059(2) .003(1) .052(2)
C23 .057(2) -.011(1) .001(1) .054(2) .004(1) .045(2)
C24 .055(2) -.014(2) -.005(2) .094(3) -.008(2) .093(3)
O25 .066(2) -.008(1) .031(2) .074(2) -.007(2) .133(3)
C26 .059(2) -.004(2) .000(2) .065(2) -.003(2) .063(2)
O27 .079(2) -.011(1) .013(1) .063(2) -.012(1) .085(2)
C28 .072(2) -.013(2) .016(2) .066(2) -.009(2) .070(2)
C29 .082(3) -.006(2) .017(2) .067(2) -.003(2) .058(2)
C30 .093(3) -.014(2) .008(2) .067(3) -.001(2) .058(2)
O31 .090(2) -.020(2) .032(2) .073(2) -.001(2) .137(3)
O32 .157(3) -.020(2) .039(2) .064(2) -.015(2) .113(3)

loop_
_atom_site_label
_atom_site_fract_x
_atom_site_fract_y
_atom_site_fract_z
_atom_site_U_iso_or_equiv
_atom_site_thermal_displace_type
_atom_site_calc_flag
_atom_site_calc_attached_atom
_atom_site_refinement_flags
_atom_site_type_symbol
C1 .3431(4) .7079(5) .0712(2) .084(2) aniso . . . C
S2 .3196(1) .6274(1) .13483(4) .0883(4) aniso . . . S
C3 .1681(3) .6912(4) .1560(1) .057(1) aniso . . . C
C4 .1431(3) .6806(4) .2105(1) .055(1) aniso . . . C
C5 .0261(3) .7243(3) .2333(1) .049(1) aniso . . . C
C6 -.0698(3) .7773(3) .1971(1) .050(1) aniso . . . C
C7 -.0446(3) .7870(4) .1418(1) .059(1) aniso . . . C
C8 .0720(3) .7460(4) .1209(1) .063(1) aniso . . . C
C9 .0153(3) .7003(4) .2946(1) .056(1) aniso . . . C
C10 -.1024(4) .7618(5) .3220(2) .070(1) aniso . . . C
C11 -.2279(3) .6892(4) .3066(2) .068(1) aniso . . . C
C12 -.2930(3) .7222(3) .2573(1) .055(1) aniso . . . C
S13 -.22549(9) .8466(1) .21355(4) .0672(3) aniso . . . S
C14 -.2833(4) .5869(5) .3383(2) .092(2) aniso . . . C
C15 -.4025(4) .5262(5) .3226(2) .094(2) aniso . . . C
C16 -.4675(4) .5689(5) .2760(2) .086(2) aniso . . . C
C17 -.4129(3) .6648(4) .2435(2) .067(1) aniso . . . C
N18 .1428(3) .7341(3) .32206(9) .0489(8) aniso . . . N
C19 .1764(4) .8797(4) .3242(1) .062(1) aniso . . . C
C20 .3175(4) .8975(4) .3437(1) .067(1) aniso . . . C
N21 .3412(3) .8306(3) .3978(1) .0560(8) aniso . . . N
C22 .2994(3) .6833(4) .3959(1) .056(1) aniso . . . C
C23 .1587(3) .6743(3) .3765(1) .052(1) aniso . . . C
C24 .4796(4) .8443(5) .4180(2) .081(2) aniso . . . C
O25 .3171(3) 1.1342(3) .4533(1) .090(1) aniso . . . O
C26 .2146(3) 1.0839(4) .4722(1) .063(1) aniso . . . C
O27 .1824(3) .9608(3) .4660(1) .075(1) aniso . . . O
C28 .1223(4) 1.1727(4) .5022(2) .069(1) aniso . . . C
C29 .1241(4) 1.3069(4) .5112(2) .068(1) aniso . . . C
C30 .2171(4) 1.4156(4) .4963(2) .073(1) aniso . . . C
O31 .3188(3) 1.3839(3) .4680(2) .099(1) aniso . . . O
O32 .1952(4) 1.5343(3) .5089(2) .111(2) aniso . . . O
H1A .280(2) .673(2) .0447(3) .106 iso calc C1 R H
H1B .430(1) .689(3) .0594(6) .106 iso calc C1 R H
H1C .332(3) .8058(6) .0749(3) .106 iso calc C1 R H
H4 .2074(3) .6423(4) .2336(1) .069 iso calc C4 R H
H7 -.1092(3) .8227(4) .1182(1) .074 iso calc C7 R H
H8 .0866(3) .7547(4) .0838(1) .079 iso calc C8 R H
H9 .0057(3) .6003(4) .2987(1) .070 iso calc C9 R H
H10A -.0882(4) .7572(5) .3613(2) .087 iso calc C10 R H
H10B -.1103(4) .8583(5) .3119(2) .087 iso calc C10 R H
H14 -.2402(4) .5586(5) .3705(2) .115 iso calc C14 R H
H15 -.4377(4) .4568(5) .3439(2) .117 iso calc C15 R H
H16 -.5493(4) .5322(5) .2666(2) .107 iso calc C16 R H
H17 -.4570(3) .6922(4) .2114(2) .084 iso calc C17 R H
H19A .1191(4) .9271(4) .3489(1) .078 iso calc C19 R H
H19B .1639(4) .9201(4) .2882(1) .078 iso calc C19 R H
H20A .3749(4) .8569(4) .3173(1) .084 iso calc C20 R H
H20B .3378(4) .9951(4) .3465(1) .084 iso calc C20 R H
H21 .2901(3) .8746(3) .4221(1) .070 iso calc N21 R H
H22A .3098(3) .6426(4) .4319(1) .070 iso calc C22 R H
H22B .3540(3) .6324(4) .3712(1) .070 iso calc C22 R H
H23A .1312(3) .5785(3) .3757(1) .065 iso calc C23 R H
H23B .1040(3) .7235(3) .4017(1) .065 iso calc C23 R H
H24A .4907(7) .798(2) .4524(6) .101 iso calc C24 R H
H24B .5008(9) .9402(5) .423(1) .101 iso calc C24 R H
H24C .5365(4) .804(3) .3920(6) .101 iso calc C24 R H
H28 .0521(4) 1.1261(4) .5171(2) .086 iso calc C28 R H
H29 .0533(4) 1.3388(4) .5305(2) .086 iso calc C29 R H
H31 .326(3) 1.2997(3) .466(2) .124 iso calc O31 R H

loop_
_atom_type_symbol
_atom_type_scat_source
_atom_type_scat_dispersion_real
_atom_type_scat_dispersion_imag
C 'IT.4  Tab.2.2B 2.3.1' .0181 .0091
H 'IT.4  Tab.2.2B 2.3.1' .0000 .0000
N 'IT.4  Tab.2.2B 2.3.1' .0311 .0180
O 'IT.4  Tab.2.2B 2.3.1' .0492 .0322
S 'IT.4  Tab.2.2B 2.3.1' .3331 .5567

loop_
_geom_angle_atom_site_label_1
_geom_angle_atom_site_label_2
_geom_angle_atom_site_label_3
_geom_angle
_geom_angle_publ_flag
H1B C1 H1C 109.5 no
H1A C1 H1C 109.5 no
H1A C1 H1B 109.5 no
S2 C1 H1C 109.5 no
S2 C1 H1B 109.5 no
S2 C1 H1A 109.5 no
C1 S2 C3 104.6(2) yes
S2 C3 C8 124.2(3) yes
S2 C3 C4 117.1(3) yes
C4 C3 C8 118.7(3) yes
C3 C4 H4 118.2 no
C3 C4 C5 123.7(3) yes
C5 C4 H4 118.2 no
C4 C5 C9 115.8(3) yes
C4 C5 C6 116.6(3) yes
C6 C5 C9 127.5(3) yes
C5 C6 S13 127.3(2) yes
C5 C6 C7 119.7(3) yes
C7 C6 S13 113.0(2) yes
C6 C7 H7 118.8 no
C6 C7 C8 122.4(3) yes
C8 C7 H7 118.8 no
C3 C8 C7 118.9(3) yes
C7 C8 H8 120.5 no
C3 C8 H8 120.5 no
C5 C9 H9 105.2 no
C5 C9 N18 108.7(2) yes
C5 C9 C10 117.3(3) yes
N18 C9 H9 105.1 no
C10 C9 H9 105.1 no
C10 C9 N18 114.2(3) yes
C9 C10 H10B 109.0 no
C9 C10 H10A 109.0 no
C9 C10 C11 112.8(3) yes
H10A C10 H10B 107.8 no
C11 C10 H10B 109.0 no
C11 C10 H10A 109.0 no
C10 C11 C14 123.7(3) yes
C10 C11 C12 119.2(3) yes
C12 C11 C14 117.1(3) yes
C11 C12 C17 121.0(3) yes
C11 C12 S13 119.8(3) yes
S13 C12 C17 119.1(3) yes
C6 S13 C12 104.4(2) yes
C11 C14 H14 119.5 no
C11 C14 C15 120.9(4) yes
C15 C14 H14 119.5 no
C14 C15 H15 120.1 no
C14 C15 C16 119.9(4) yes
C16 C15 H15 120.1 no
C15 C16 H16 119.9 no
C15 C16 C17 120.1(4) yes
C17 C16 H16 119.9 no
C12 C17 C16 120.7(4) yes
C16 C17 H17 119.6 no
C12 C17 H17 119.6 no
C9 N18 C23 113.4(3) yes
C9 N18 C19 115.7(3) yes
C19 N18 C23 109.5(2) yes
N18 C19 H19B 109.6 no
N18 C19 H19A 109.7 no
N18 C19 C20 110.1(3) yes
H19A C19 H19B 108.2 no
C20 C19 H19B 109.6 no
C20 C19 H19A 109.7 no
C19 C20 H20B 109.5 no
C19 C20 H20A 109.5 no
C19 C20 N21 110.9(3) yes
H20A C20 H20B 108.1 no
N21 C20 H20B 109.5 no
N21 C20 H20A 109.5 no
C20 N21 H21 107.5 no
C20 N21 C24 112.4(3) yes
C20 N21 C22 110.5(3) yes
C24 N21 H21 107.5 no
C22 N21 H21 107.5 no
C22 N21 C24 111.3(3) yes
N21 C22 H22B 109.8 no
N21 C22 H22A 109.7 no
N21 C22 C23 109.6(3) yes
H22A C22 H22B 108.2 no
C23 C22 H22B 109.8 no
C23 C22 H22A 109.8 no
N18 C23 C22 110.0(3) yes
C22 C23 H23B 109.7 no
C22 C23 H23A 109.7 no
N18 C23 H23B 109.7 no
N18 C23 H23A 109.7 no
H23A C23 H23B 108.2 no
N21 C24 H24C 109.5 no
N21 C24 H24B 109.5 no
N21 C24 H24A 109.5 no
H24B C24 H24C 109.5 no
H24A C24 H24C 109.5 no
H24A C24 H24B 109.5 no
O25 C26 C28 120.4(3) yes
O25 C26 O27 123.1(3) yes
O27 C26 C28 116.4(3) yes
C26 C28 H28 114.9 no
C26 C28 C29 130.3(4) yes
C29 C28 H28 114.9 no
C28 C29 H29 114.0 no
C28 C29 C30 132.1(4) yes
C30 C29 H29 114.0 no
C29 C30 O32 119.3(4) yes
C29 C30 O31 119.6(4) yes
O31 C30 O32 121.0(4) yes
C30 O31 H31 109.5 no

loop_
_geom_bond_atom_site_label_1
_geom_bond_atom_site_label_2
_geom_bond_distance
_geom_bond_publ_flag
C1 S2 1.767(4) yes
C1 H1A .960 no
C1 H1B .960 no
C1 H1C .960 no
S2 C3 1.759(4) yes
C3 C4 1.371(4) yes
C3 C8 1.388(5) yes
C4 C5 1.400(4) yes
C4 H4 .930 no
C5 C6 1.396(4) yes
C5 C9 1.529(4) yes
C6 C7 1.389(4) yes
C6 S13 1.784(3) yes
C7 C8 1.370(5) yes
C7 H7 .930 no
C8 H8 .930 no
C9 C10 1.516(5) yes
C9 N18 1.482(4) yes
C9 H9 .980 no
C10 C11 1.498(5) yes
C10 H10A .970 no
C10 H10B .970 no
C11 C12 1.396(5) yes
C11 C14 1.392(6) yes
C12 S13 1.769(4) yes
C12 C17 1.376(5) yes
C14 C15 1.394(6) yes
C14 H14 .930 no
C15 C16 1.365(7) yes
C15 H15 .930 no
C16 C17 1.357(6) yes
C16 H16 .930 no
C17 H17 .930 no
N18 C19 1.453(4) yes
N18 C23 1.459(4) yes
C19 C20 1.512(5) yes
C19 H19A .970 no
C19 H19B .970 no
C20 N21 1.489(4) yes
C20 H20A .970 no
C20 H20B .970 no
N21 C22 1.490(4) yes
N21 C24 1.486(5) yes
N21 H21 .910 no
C22 C23 1.499(5) yes
C22 H22A .970 no
C22 H22B .970 no
C23 H23A .970 no
C23 H23B .970 no
C24 H24A .960 no
C24 H24B .960 no
C24 H24C .960 no
O25 C26 1.257(5) yes
C26 O27 1.246(5) yes
C26 C28 1.488(5) yes
C28 C29 1.319(5) yes
C28 H28 .930 no
C29 C30 1.473(6) yes
C29 H29 .930 no
C30 O31 1.304(6) yes
C30 O32 1.214(5) yes
O31 H31 .820 no

loop_
_geom_torsion_atom_site_label_1
_geom_torsion_atom_site_label_2
_geom_torsion_atom_site_label_3
_geom_torsion_atom_site_label_4
_geom_torsion
_geom_torsion_publ_flag
H1A C1 S2 C3 -68.4 no
H1B C1 S2 C3 171.6 no
H1C C1 S2 C3 51.6 no
C1 S2 C3 C4 -160.5(3) yes
C1 S2 C3 C8 21.9(4) yes
S2 C3 C8 H8 -2.8 no
S2 C3 C8 C7 177.2(3) no
S2 C3 C4 C5 -178.8(3) no
S2 C3 C4 H4 1.2 no
C4 C3 C8 H8 179.7 no
C4 C3 C8 C7 -.3(5) no
C8 C3 C4 H4 178.9 no
C8 C3 C4 C5 -1.1(5) no
C3 C4 C5 C6 2.0(5) no
C3 C4 C5 C9 178.4(3) no
H4 C4 C5 C9 -1.6 no
H4 C4 C5 C6 -178.1 no
C4 C5 C9 C10 172.7(3) no
C4 C5 C9 N18 41.3(4) no
C4 C5 C9 H9 -70.9 no
C4 C5 C6 C7 -1.4(4) no
C4 C5 C6 S13 -177.6(2) no
C6 C5 C9 C10 -11.3(5) yes
C6 C5 C9 N18 -142.7(3) no
C6 C5 C9 H9 105.1 no
C9 C5 C6 S13 6.5(5) yes
C9 C5 C6 C7 -177.4(3) no
C5 C6 S13 C12 -48.8(3) yes
C5 C6 C7 C8 .2(5) no
C5 C6 C7 H7 -179.9 no
C7 C6 S13 C12 134.8(3) no
S13 C6 C7 H7 -3.2 no
S13 C6 C7 C8 176.8(3) no
C6 C7 C8 C3 .8(5) no
C6 C7 C8 H8 -179.2 no
H7 C7 C8 C3 -179.2 no
H7 C7 C8 H8 .8 no
C5 C9 N18 C19 71.1(3) no
C5 C9 N18 C23 -161.2(3) no
C5 C9 C10 C11 71.2(4) yes
C5 C9 C10 H10A -167.5 no
C5 C9 C10 H10B -50.0 no
C10 C9 N18 C19 -62.0(4) yes
C10 C9 N18 C23 65.7(3) yes
N18 C9 C10 H10B 78.9 no
N18 C9 C10 H10A -38.6 no
N18 C9 C10 C11 -159.9(3) no
H9 C9 C10 H10B -166.4 no
H9 C9 C10 H10A 76.1 no
H9 C9 C10 C11 -45.2 no
H9 C9 N18 C23 -49.0 no
H9 C9 N18 C19 -176.7 no
C9 C10 C11 C12 -81.5(4) yes
C9 C10 C11 C14 97.1(5) no
H10A C10 C11 C14 -24.2 no
H10A C10 C11 C12 157.3 no
H10B C10 C11 C14 -141.6 no
H10B C10 C11 C12 39.8 no
C10 C11 C14 C15 178.0(4) no
C10 C11 C14 H14 -2.0 no
C10 C11 C12 S13 1.0(5) yes
C10 C11 C12 C17 -175.5(3) no
C12 C11 C14 C15 -3.5(6) no
C12 C11 C14 H14 176.5 no
C14 C11 C12 C17 5.9(6) no
C14 C11 C12 S13 -177.7(3) no
C11 C12 S13 C6 60.3(3) yes
C11 C12 C17 H17 176.4 no
C11 C12 C17 C16 -3.7(6) no
C17 C12 S13 C6 -123.1(3) no
S13 C12 C17 H17 -.2 no
S13 C12 C17 C16 179.9(3) no
C11 C14 C15 C16 -1.2(7) no
C11 C14 C15 H15 178.8 no
H14 C14 C15 H15 -1.2 no
H14 C14 C15 C16 178.8 no
C14 C15 C16 C17 3.6(7) no
C14 C15 C16 H16 -176.4 no
H15 C15 C16 H16 3.6 no
H15 C15 C16 C17 -176.4 no
C15 C16 C17 C12 -1.2(7) no
C15 C16 C17 H17 178.8 no
H16 C16 C17 C12 178.8 no
H16 C16 C17 H17 -1.2 no
C9 N18 C23 H23A 45.7 no
C9 N18 C23 H23B -73.0 no
C9 N18 C23 C22 166.3(3) no
C9 N18 C19 C20 -169.8(3) no
C9 N18 C19 H19A 69.5 no
C9 N18 C19 H19B -49.1 no
C19 N18 C23 H23A 176.5 no
C19 N18 C23 H23B 57.8 no
C19 N18 C23 C22 -62.8(3) no
C23 N18 C19 H19B -178.6 no
C23 N18 C19 H19A -60.1 no
C23 N18 C19 C20 60.7(3) no
N18 C19 C20 N21 -56.7(4) no
N18 C19 C20 H20A 64.2 no
N18 C19 C20 H20B -177.5 no
H19A C19 C20 H20B -56.8 no
H19A C19 C20 H20A -175.1 no
H19A C19 C20 N21 64.0 no
H19B C19 C20 H20B 61.8 no
H19B C19 C20 H20A -56.5 no
H19B C19 C20 N21 -177.4 no
C19 C20 N21 C22 54.1(4) no
C19 C20 N21 C24 179.1(3) no
C19 C20 N21 H21 -62.8 no
H20A C20 N21 H21 176.3 no
H20A C20 N21 C24 58.3 no
H20A C20 N21 C22 -66.8 no
H20B C20 N21 H21 58.0 no
H20B C20 N21 C24 -60.0 no
H20B C20 N21 C22 175.0 no
C20 N21 C24 H24A -178.4 no
C20 N21 C24 H24B 61.6 no
C20 N21 C24 H24C -58.4 no
C20 N21 C22 C23 -55.6(3) no
C20 N21 C22 H22A -176.2 no
C20 N21 C22 H22B 65.0 no
C22 N21 C24 H24A -53.8 no
C22 N21 C24 H24B -173.8 no
C22 N21 C24 H24C 66.2 no
C24 N21 C22 H22B -60.6 no
C24 N21 C22 H22A 58.2 no
C24 N21 C22 C23 178.8(3) no
H21 N21 C22 H22B -178.0 no
H21 N21 C22 H22A -59.2 no
H21 N21 C22 C23 61.4 no
H21 N21 C24 H24C -176.4 no
H21 N21 C24 H24B -56.5 no
H21 N21 C24 H24A 63.5 no
N21 C22 C23 N18 60.0(3) no
N21 C22 C23 H23A -179.3 no
N21 C22 C23 H23B -60.7 no
H22A C22 C23 N18 -179.4 no
H22B C22 C23 N18 -60.6 no
H22A C22 C23 H23B 59.9 no
H22A C22 C23 H23A -58.7 no
H22B C22 C23 H23B 178.7 no
H22B C22 C23 H23A 60.1 no
O25 C26 C28 C29 4.2(6) no
O25 C26 C28 H28 -175.8 no
O27 C26 C28 C29 -173.8(4) no
O27 C26 C28 H28 6.2 no
C26 C28 C29 C30 -1.5(8) no
C26 C28 C29 H29 178.4 no
H28 C28 C29 H29 -1.6 no
H28 C28 C29 C30 178.4 no
C28 C29 C30 O31 1.6(7) no
C28 C29 C30 O32 178.9(4) no
H29 C29 C30 O32 -1.1 no
H29 C29 C30 O31 -178.4 no
C29 C30 O31 H31 -10.1 no
O32 C30 O31 H31 172.6 no
